data_4117600
loop_
_publ_author_name
'Simon Duttwyler'
'Colin Lu'
'Arnold L. Rheingold'
'Robert G. Bergman'
'Jonathan A. Ellman'

_publ_contact_author_address
;
Department of Chemistry
Yale University
New Haven, CT 06520
United States
;
_publ_contact_author_email jonathan.ellman@yale.edu
_publ_contact_author_name 'Jonathan A. Ellman'
_publ_section_title
;
 Highly Diastereoselective Synthesis of Tetrahydropyridines by a C-H
 Activation-Cyclization-Reduction Cascade
;
_journal_name_full 'Journal of the American Chemical Society'
_journal_page_first 4064
_journal_page_last 4067
_journal_paper_doi 10.1021/ja2119833
_journal_volume 134
_journal_year 2012
_chemical_formula_sum 'C25 H32 N4 O9 S'
_chemical_formula_weight 564.61
_chemical_name_systematic
; 
 ? 
;
_space_group_IT_number 14
_symmetry_cell_setting monoclinic
_symmetry_space_group_name_Hall '-P 2ybc'
_symmetry_space_group_name_H-M 'P 1 21/c 1'
_atom_sites_solution_hydrogens geom
_atom_sites_solution_primary direct
_atom_sites_solution_secondary difmap
_audit_creation_method SHELXL-97
_cell_angle_alpha 90.00
_cell_angle_beta 95.5540(10)
_cell_angle_gamma 90.00
_cell_formula_units_Z 4
_cell_length_a 8.5613(6)
_cell_length_b 14.7639(10)
_cell_length_c 20.8596(14)
_cell_measurement_reflns_used 5319
_cell_measurement_temperature 200(2)
_cell_measurement_theta_max 24.32
_cell_measurement_theta_min 2.40
_cell_volume 2624.2(3)
_computing_cell_refinement 'Bruker SAINT'
_computing_data_collection 'Bruker APEX2'
_computing_data_reduction 'Bruker SAINT'
_computing_molecular_graphics 'Bruker SHELXTL'
_computing_publication_material 'Bruker SHELXTL'
_computing_structure_refinement 'SHELXL-97 (Sheldrick, 1997)'
_computing_structure_solution 'SHELXS-97 (Sheldrick, 1990)'
_diffrn_ambient_temperature 200(2)
_diffrn_measured_fraction_theta_full 0.998
_diffrn_measured_fraction_theta_max 0.996
_diffrn_measurement_device_type 'Bruker APEX-II CCD'
_diffrn_measurement_method '\f and \w scans'
_diffrn_radiation_monochromator graphite
_diffrn_radiation_source 'fine-focus sealed tube'
_diffrn_radiation_type MoK\a
_diffrn_radiation_wavelength 0.71073
_diffrn_reflns_av_R_equivalents 0.0381
_diffrn_reflns_av_sigmaI/netI 0.0349
_diffrn_reflns_limit_h_max 10
_diffrn_reflns_limit_h_min -9
_diffrn_reflns_limit_k_max 17
_diffrn_reflns_limit_k_min -17
_diffrn_reflns_limit_l_max 25
_diffrn_reflns_limit_l_min -25
_diffrn_reflns_number 20989
_diffrn_reflns_theta_full 25.00
_diffrn_reflns_theta_max 25.52
_diffrn_reflns_theta_min 1.69
_exptl_absorpt_coefficient_mu 0.184
_exptl_absorpt_correction_T_max 0.814
_exptl_absorpt_correction_T_min 0.723
_exptl_absorpt_correction_type multi-scan
_exptl_absorpt_process_details SADABS
_exptl_crystal_colour colorless
_exptl_crystal_density_diffrn 1.429
_exptl_crystal_description block
_exptl_crystal_F_000 1192
_exptl_crystal_size_max 0.40
_exptl_crystal_size_mid 0.30
_exptl_crystal_size_min 0.28
_refine_diff_density_max 0.629
_refine_diff_density_min -0.295
_refine_diff_density_rms 0.052
_refine_ls_extinction_method none
_refine_ls_goodness_of_fit_ref 1.052
_refine_ls_hydrogen_treatment mixed
_refine_ls_matrix_type full
_refine_ls_number_parameters 356
_refine_ls_number_reflns 4882
_refine_ls_number_restraints 0
_refine_ls_restrained_S_all 1.052
_refine_ls_R_factor_all 0.0691
_refine_ls_R_factor_gt 0.0494
_refine_ls_shift/su_max 0.003
_refine_ls_shift/su_mean 0.000
_refine_ls_structure_factor_coef Fsqd
_refine_ls_weighting_details 'calc w=1/[\s^2^(Fo^2^)+(0.0650P)^2^+1.5937P] where P=(Fo^2^+2Fc^2^)/3'
_refine_ls_weighting_scheme calc
_refine_ls_wR_factor_gt 0.1265
_refine_ls_wR_factor_ref 0.1405
_reflns_number_gt 3629
_reflns_number_total 4882
_reflns_threshold_expression >2sigma(I)
_cod_data_source_file ja2119833_si_002_2.cif
_cod_data_source_block Product_6e
_cod_database_code 4117600

loop_
_symmetry_equiv_pos_as_xyz
'x, y, z'
'-x, y+1/2, -z+1/2'
'-x, -y, -z'
'x, -y-1/2, z-1/2'

loop_
_atom_site_label
_atom_site_type_symbol
_atom_site_fract_x
_atom_site_fract_y
_atom_site_fract_z
_atom_site_U_iso_or_equiv
_atom_site_adp_type
_atom_site_occupancy
_atom_site_symmetry_multiplicity
_atom_site_calc_flag
_atom_site_refinement_flags
S1 S 0.28421(7) 0.59744(4) 0.59292(3) 0.03531(18) Uani 1 1 d .
O1 O 0.3294(2) 0.55146(13) 0.65350(7) 0.0432(5) Uani 1 1 d .
O2 O 0.1445(2) 0.65099(13) 0.59320(9) 0.0458(5) Uani 1 1 d .
O3 O 0.4134(2) 0.63974(13) 0.56593(8) 0.0464(5) Uani 1 1 d .
O4 O 0.2153(2) 0.65273(13) 0.44077(9) 0.0519(5) Uani 1 1 d .
O5 O 0.4371(2) 0.59196(14) 0.42198(9) 0.0540(5) Uani 1 1 d .
O6 O 0.1867(3) 0.28558(16) 0.35713(10) 0.0645(6) Uani 1 1 d .
O7 O 0.1177(2) 0.20464(14) 0.43583(10) 0.0573(5) Uani 1 1 d .
O8 O 0.1871(3) 0.34400(16) 0.65499(10) 0.0748(7) Uani 1 1 d .
O9 O 0.0378(2) 0.46209(16) 0.64367(9) 0.0570(6) Uani 1 1 d .
N1 N 0.3109(3) 0.59100(15) 0.44425(10) 0.0400(5) Uani 1 1 d .
N2 N 0.1625(3) 0.27516(17) 0.41338(11) 0.0459(6) Uani 1 1 d .
N3 N 0.1308(3) 0.40893(17) 0.62453(10) 0.0467(6) Uani 1 1 d .
N4 N 0.3184(2) 0.54633(14) 0.78883(10) 0.0347(5) Uani 1 1 d .
C1 C 0.2316(3) 0.50353(17) 0.53843(11) 0.0329(5) Uani 1 1 d .
C2 C 0.2628(3) 0.50626(17) 0.47403(11) 0.0336(5) Uani 1 1 d .
C3 C 0.2445(3) 0.43292(18) 0.43317(11) 0.0372(6) Uani 1 1 d .
H3A H 0.2698 0.4371 0.3899 0.045 Uiso 1 1 calc R
C4 C 0.1888(3) 0.35383(18) 0.45673(12) 0.0368(6) Uani 1 1 d .
C6 C 0.1535(3) 0.34564(18) 0.51920(12) 0.0378(6) Uani 1 1 d .
H6A H 0.1150 0.2904 0.5350 0.045 Uiso 1 1 calc R
C5 C 0.1762(3) 0.42086(18) 0.55829(11) 0.0362(6) Uani 1 1 d .
C7 C 0.1437(3) 0.56387(18) 0.79389(12) 0.0392(6) Uani 1 1 d .
H7A H 0.0843 0.5153 0.7686 0.047 Uiso 1 1 calc R
C8 C 0.1078(3) 0.55339(19) 0.86372(12) 0.0405(6) Uani 1 1 d .
H8A H 0.1140 0.4873 0.8743 0.049 Uiso 1 1 calc R
C9 C 0.2275(3) 0.6013(2) 0.90986(12) 0.0493(7) Uani 1 1 d .
C10 C 0.3664(3) 0.6268(2) 0.89377(14) 0.0510(7) Uani 1 1 d .
C11 C 0.4235(3) 0.61002(18) 0.82917(13) 0.0436(6) Uani 1 1 d .
H11A H 0.5262 0.5779 0.8378 0.052 Uiso 1 1 calc R
C12 C 0.3556(3) 0.44742(17) 0.80177(12) 0.0379(6) Uani 1 1 d .
H12A H 0.3285 0.4321 0.8456 0.045 Uiso 1 1 calc R
H12B H 0.2883 0.4102 0.7708 0.045 Uiso 1 1 calc R
C13 C 0.5246(3) 0.42249(16) 0.79676(11) 0.0343(5) Uani 1 1 d .
C14 C 0.6098(3) 0.38074(18) 0.84889(12) 0.0422(6) Uani 1 1 d .
H14A H 0.5612 0.3700 0.8873 0.051 Uiso 1 1 calc R
C15 C 0.7637(3) 0.35467(18) 0.84565(13) 0.0469(7) Uani 1 1 d .
H15A H 0.8205 0.3261 0.8815 0.056 Uiso 1 1 calc R
C16 C 0.8344(3) 0.37036(18) 0.79004(14) 0.0461(7) Uani 1 1 d .
H16A H 0.9408 0.3535 0.7878 0.055 Uiso 1 1 calc R
C17 C 0.7509(3) 0.41041(19) 0.73771(13) 0.0449(6) Uani 1 1 d .
H17A H 0.7999 0.4206 0.6994 0.054 Uiso 1 1 calc R
C18 C 0.5959(3) 0.43585(18) 0.74066(12) 0.0396(6) Uani 1 1 d .
H18A H 0.5386 0.4625 0.7042 0.048 Uiso 1 1 calc R
C19 C 0.0918(4) 0.6534(2) 0.76367(13) 0.0537(8) Uani 1 1 d .
H19A H -0.0202 0.6625 0.7678 0.081 Uiso 1 1 calc R
H19B H 0.1098 0.6531 0.7180 0.081 Uiso 1 1 calc R
H19C H 0.1521 0.7027 0.7856 0.081 Uiso 1 1 calc R
C20 C -0.0611(3) 0.5841(2) 0.87079(16) 0.0557(8) Uani 1 1 d .
H20A H -0.0835 0.5772 0.9157 0.084 Uiso 1 1 calc R
H20B H -0.1345 0.5470 0.8430 0.084 Uiso 1 1 calc R
H20C H -0.0732 0.6478 0.8581 0.084 Uiso 1 1 calc R
C21 C 0.1809(5) 0.6147(3) 0.97773(15) 0.0833(13) Uani 1 1 d .
H21A H 0.2655 0.6461 1.0039 0.125 Uiso 1 1 calc R
H21B H 0.1624 0.5556 0.9970 0.125 Uiso 1 1 calc R
H21C H 0.0848 0.6510 0.9761 0.125 Uiso 1 1 calc R
C22 C 0.4935(4) 0.6711(3) 0.93931(19) 0.0815(12) Uani 1 1 d .
H22A H 0.5556 0.7128 0.9146 0.098 Uiso 1 1 calc R
H22B H 0.4436 0.7075 0.9716 0.098 Uiso 1 1 calc R
C23 C 0.5990(4) 0.6042(3) 0.9726(2) 0.0836(12) Uani 1 1 d .
H23A H 0.6789 0.6354 1.0013 0.125 Uiso 1 1 calc R
H23B H 0.6501 0.5688 0.9408 0.125 Uiso 1 1 calc R
H23C H 0.5383 0.5636 0.9979 0.125 Uiso 1 1 calc R
C24 C 0.4582(4) 0.6959(2) 0.79082(19) 0.0677(10) Uani 1 1 d .
H24A H 0.3627 0.7120 0.7625 0.081 Uiso 1 1 calc R
H24B H 0.4805 0.7464 0.8216 0.081 Uiso 1 1 calc R
C25 C 0.5900(4) 0.6876(2) 0.75100(15) 0.0570(8) Uani 1 1 d .
H25A H 0.6036 0.7448 0.7284 0.085 Uiso 1 1 calc R
H25B H 0.5681 0.6389 0.7194 0.085 Uiso 1 1 calc R
H25C H 0.6862 0.6734 0.7786 0.085 Uiso 1 1 calc R
H4 H 0.332(3) 0.5573(18) 0.7475(14) 0.041(7) Uiso 1 1 d .

loop_
_atom_site_aniso_label
_atom_site_aniso_U_11
_atom_site_aniso_U_22
_atom_site_aniso_U_33
_atom_site_aniso_U_23
_atom_site_aniso_U_13
_atom_site_aniso_U_12
S1 0.0299(3) 0.0454(4) 0.0297(3) -0.0051(3) -0.0019(2) 0.0027(3)
O1 0.0424(10) 0.0587(12) 0.0271(8) -0.0044(8) -0.0036(7) 0.0048(9)
O2 0.0375(10) 0.0500(11) 0.0485(10) -0.0100(9) -0.0036(8) 0.0095(8)
O3 0.0380(10) 0.0594(12) 0.0415(10) -0.0073(9) 0.0024(8) -0.0091(9)
O4 0.0516(12) 0.0464(12) 0.0560(12) 0.0072(9) -0.0039(9) 0.0063(10)
O5 0.0524(12) 0.0634(13) 0.0494(11) 0.0042(10) 0.0207(9) -0.0045(10)
O6 0.0726(15) 0.0774(16) 0.0446(12) -0.0230(11) 0.0121(10) -0.0056(12)
O7 0.0656(13) 0.0415(12) 0.0626(13) -0.0054(10) -0.0053(10) -0.0001(10)
O8 0.115(2) 0.0672(15) 0.0417(11) 0.0174(11) 0.0061(12) 0.0071(14)
O9 0.0468(11) 0.0838(16) 0.0425(11) -0.0080(10) 0.0152(9) -0.0043(11)
N1 0.0437(13) 0.0467(14) 0.0288(10) 0.0006(9) -0.0006(9) -0.0036(11)
N2 0.0379(12) 0.0523(16) 0.0461(14) -0.0118(11) -0.0035(10) 0.0060(11)
N3 0.0491(14) 0.0575(15) 0.0336(12) 0.0024(11) 0.0039(10) -0.0081(12)
N4 0.0425(12) 0.0354(12) 0.0268(10) 0.0016(9) 0.0068(9) 0.0041(9)
C1 0.0233(11) 0.0444(15) 0.0299(12) 0.0007(10) -0.0026(9) 0.0053(10)
C2 0.0271(12) 0.0416(14) 0.0314(12) 0.0000(11) -0.0009(9) 0.0030(11)
C3 0.0322(13) 0.0506(16) 0.0284(12) -0.0015(11) 0.0008(10) 0.0053(12)
C4 0.0277(12) 0.0435(15) 0.0378(13) -0.0084(11) -0.0038(10) 0.0054(11)
C6 0.0328(13) 0.0425(15) 0.0372(13) 0.0031(11) -0.0016(10) 0.0021(11)
C5 0.0303(12) 0.0507(16) 0.0270(12) 0.0015(11) 0.0002(9) 0.0026(11)
C7 0.0374(14) 0.0441(15) 0.0354(13) -0.0023(11) 0.0001(10) 0.0040(12)
C8 0.0391(14) 0.0434(15) 0.0402(14) 0.0079(12) 0.0105(11) 0.0030(12)
C9 0.0510(17) 0.066(2) 0.0320(13) -0.0026(13) 0.0069(12) 0.0142(15)
C10 0.0471(16) 0.0568(18) 0.0481(16) -0.0177(14) 0.0000(13) 0.0058(14)
C11 0.0385(14) 0.0404(15) 0.0527(16) -0.0077(12) 0.0088(12) -0.0024(12)
C12 0.0428(14) 0.0330(14) 0.0378(13) -0.0002(11) 0.0038(11) 0.0012(11)
C13 0.0403(13) 0.0295(13) 0.0323(12) -0.0035(10) -0.0003(10) 0.0006(10)
C14 0.0538(16) 0.0409(15) 0.0314(13) 0.0014(11) 0.0018(11) 0.0047(12)
C15 0.0519(16) 0.0398(15) 0.0459(15) -0.0016(12) -0.0119(13) 0.0099(13)
C16 0.0368(14) 0.0404(15) 0.0596(17) -0.0124(13) -0.0026(13) 0.0047(12)
C17 0.0495(16) 0.0441(16) 0.0422(15) -0.0041(12) 0.0101(12) 0.0005(13)
C18 0.0447(15) 0.0409(15) 0.0327(13) 0.0016(11) 0.0005(11) 0.0062(12)
C19 0.0562(18) 0.064(2) 0.0419(15) 0.0120(14) 0.0112(13) 0.0181(15)
C20 0.0432(16) 0.062(2) 0.0639(19) 0.0031(15) 0.0149(14) 0.0019(14)
C21 0.077(2) 0.136(4) 0.0380(17) -0.0090(19) 0.0101(16) 0.032(2)
C22 0.073(2) 0.083(3) 0.084(3) -0.038(2) -0.0163(19) 0.004(2)
C23 0.066(2) 0.089(3) 0.090(3) -0.032(2) -0.018(2) 0.006(2)
C24 0.0577(19) 0.0409(17) 0.110(3) 0.0051(18) 0.0336(19) 0.0004(15)
C25 0.0561(18) 0.0489(18) 0.0670(19) 0.0110(15) 0.0116(15) -0.0009(15)

loop_
_atom_type_symbol
_atom_type_description
_atom_type_scat_dispersion_real
_atom_type_scat_dispersion_imag
_atom_type_scat_source
C C 0.0033 0.0016 'International Tables Vol C Tables 4.2.6.8 and 6.1.1.4'
H H 0.0000 0.0000 'International Tables Vol C Tables 4.2.6.8 and 6.1.1.4'
N N 0.0061 0.0033 'International Tables Vol C Tables 4.2.6.8 and 6.1.1.4'
O O 0.0106 0.0060 'International Tables Vol C Tables 4.2.6.8 and 6.1.1.4'
S S 0.1246 0.1234 'International Tables Vol C Tables 4.2.6.8 and 6.1.1.4'

loop_
_geom_angle_atom_site_label_1
_geom_angle_atom_site_label_2
_geom_angle_atom_site_label_3
_geom_angle
O3 S1 O2 115.93(12)
O3 S1 O1 113.26(11)
O2 S1 O1 113.94(11)
O3 S1 C1 103.90(11)
O2 S1 C1 105.45(10)
O1 S1 C1 102.47(11)
O5 N1 O4 125.6(2)
O5 N1 C2 117.8(2)
O4 N1 C2 116.5(2)
O7 N2 O6 124.5(2)
O7 N2 C4 118.1(2)
O6 N2 C4 117.4(2)
O9 N3 O8 125.1(2)
O9 N3 C5 118.0(2)
O8 N3 C5 116.9(2)
C11 N4 C12 113.58(19)
C11 N4 C7 113.06(19)
C12 N4 C7 109.93(19)
C5 C1 C2 114.6(2)
C5 C1 S1 123.67(18)
C2 C1 S1 121.34(19)
C3 C2 C1 123.5(2)
C3 C2 N1 115.2(2)
C1 C2 N1 121.2(2)
C4 C3 C2 118.1(2)
C3 C4 C6 122.1(2)
C3 C4 N2 119.2(2)
C6 C4 N2 118.6(2)
C4 C6 C5 117.3(2)
C6 C5 C1 124.3(2)
C6 C5 N3 114.9(2)
C1 C5 N3 120.7(2)
C19 C7 C8 114.1(2)
C19 C7 N4 111.6(2)
C8 C7 N4 109.73(19)
C9 C8 C7 111.9(2)
C9 C8 C20 112.8(2)
C7 C8 C20 109.9(2)
C10 C9 C8 122.9(2)
C10 C9 C21 121.5(3)
C8 C9 C21 115.5(3)
C9 C10 C11 124.1(2)
C9 C10 C22 124.8(3)
C11 C10 C22 110.9(3)
C10 C11 N4 112.2(2)
C10 C11 C24 115.2(2)
N4 C11 C24 111.0(2)
C13 C12 N4 114.2(2)
C18 C13 C14 118.8(2)
C18 C13 C12 121.9(2)
C14 C13 C12 119.2(2)
C15 C14 C13 121.0(3)
C16 C15 C14 119.5(2)
C17 C16 C15 120.1(3)
C16 C17 C18 120.4(3)
C17 C18 C13 120.1(2)
C23 C22 C10 112.1(3)
C25 C24 C11 114.9(3)

loop_
_geom_bond_atom_site_label_1
_geom_bond_atom_site_label_2
_geom_bond_distance
S1 O3 1.4320(19)
S1 O2 1.4339(18)
S1 O1 1.4534(18)
S1 C1 1.822(2)
O4 N1 1.222(3)
O5 N1 1.217(3)
O6 N2 1.221(3)
O7 N2 1.219(3)
O8 N3 1.223(3)
O9 N3 1.213(3)
N1 C2 1.473(3)
N2 C4 1.476(3)
N3 C5 1.481(3)
N4 C11 1.502(3)
N4 C12 1.513(3)
N4 C7 1.531(3)
C1 C5 1.387(4)
C1 C2 1.395(3)
C2 C3 1.377(3)
C3 C4 1.370(4)
C4 C6 1.371(4)
C6 C5 1.380(4)
C7 C19 1.513(4)
C7 C8 1.526(3)
C8 C9 1.512(4)
C8 C20 1.536(4)
C9 C10 1.322(4)
C9 C21 1.520(4)
C10 C11 1.498(4)
C10 C22 1.521(4)
C11 C24 1.543(4)
C12 C13 1.507(3)
C13 C18 1.386(4)
C13 C14 1.393(3)
C14 C15 1.381(4)
C15 C16 1.379(4)
C16 C17 1.379(4)
C17 C18 1.386(4)
C22 C23 1.468(5)
C24 C25 1.470(4)
